data_7154424
loop_
_publ_author_name
'Ayoup, Mohammed Salah'
'Cordes, David B.'
'Slawin, Alexandra M. Z.'
'O'Hagan, David'

_publ_section_title
;
 Fluorine containing amino acids: synthesis and peptide coupling of amino
 acids containing the all-cis tetrafluorocyclohexyl motif.
;
_journal_issue 20
_journal_name_full 'Organic &amp; biomolecular chemistry'
_journal_page_first 5621
_journal_page_last 5624
_journal_paper_doi 10.1039/c5ob00650c
_journal_volume 13
_journal_year 2015
_chemical_absolute_configuration rmad
_chemical_formula_moiety 'C15 H18 F4 N O2, Cl'
_chemical_formula_sum 'C15 H18 Cl F4 N O2'
_chemical_formula_weight 355.76
_space_group_crystal_system monoclinic
_space_group_IT_number 4
_space_group_name_Hall 'P 2yb'
_space_group_name_H-M_alt 'P 1 21 1'
_symmetry_space_group_name_Hall 'P 2yb'
_symmetry_space_group_name_H-M 'P 1 21 1'
_atom_sites_solution_hydrogens geom
_atom_sites_solution_primary direct
_atom_sites_solution_secondary difmap
_audit_creation_date 2015-03-31
_audit_creation_method 'by CrystalStructure 4.1'
_audit_update_record
;
2015-03-31 deposited with the CCDC.
2015-04-15 downloaded from the CCDC.
;
_cell_angle_alpha 90.0000
_cell_angle_beta 97.301(6)
_cell_angle_gamma 90.0000
_cell_formula_units_Z 2
_cell_length_a 5.3827(19)
_cell_length_b 7.108(2)
_cell_length_c 20.990(7)
_cell_measurement_reflns_used 844
_cell_measurement_temperature 173
_cell_measurement_theta_max 47.30
_cell_measurement_theta_min 19.10
_cell_volume 796.6(4)
_computing_cell_refinement 'CrystalClear-SM Expert 2.1 b32'
_computing_data_collection 'CrystalClear-SM Expert 2.1 b32 (Rigaku, 2014)'
_computing_data_reduction 'CrystalClear-SM Expert 2.1 b32'
_computing_molecular_graphics 'CrystalStructure 4.1'
_computing_publication_material 'CrystalStructure 4.1 (Rigaku, 2014)'
_computing_structure_refinement 'SHELXL2013 (Sheldrick, 2008)'
_computing_structure_solution 'SIR2011 (Burla, et al., 2012)'
_diffrn_ambient_temperature 173
_diffrn_detector_area_resol_mean 5.814
_diffrn_measured_fraction_theta_full 0.991
_diffrn_measured_fraction_theta_max 0.989
_diffrn_measurement_device_type 'Rigaku XtaLAB P100'
_diffrn_measurement_method \w
_diffrn_radiation_type 'Cu K\a'
_diffrn_radiation_wavelength 1.54187
_diffrn_reflns_av_R_equivalents 0.1436
_diffrn_reflns_laue_measured_fraction_full 0.991
_diffrn_reflns_laue_measured_fraction_max 0.989
_diffrn_reflns_limit_h_max 3
_diffrn_reflns_limit_h_min -6
_diffrn_reflns_limit_k_max 8
_diffrn_reflns_limit_k_min -8
_diffrn_reflns_limit_l_max 24
_diffrn_reflns_limit_l_min -25
_diffrn_reflns_number 7844
_diffrn_reflns_point_group_measured_fraction_full 0.987
_diffrn_reflns_point_group_measured_fraction_max 0.981
_diffrn_reflns_theta_full 67.687
_diffrn_reflns_theta_max 68.293
_diffrn_reflns_theta_min 2.122
_diffrn_standards_number 0
_exptl_absorpt_coefficient_mu 2.606
_exptl_absorpt_correction_T_max 0.974
_exptl_absorpt_correction_T_min 0.214
_exptl_absorpt_correction_type multi-scan
_exptl_absorpt_process_details 'REQAB (Rigaku, 1998)'
_exptl_crystal_colour colorless
_exptl_crystal_density_diffrn 1.483
_exptl_crystal_density_method 'not measured'
_exptl_crystal_description needle
_exptl_crystal_F_000 368.00
_exptl_crystal_recrystallization_method 'Re-crystallisation from solvent: 1,4-dioxane/water'
_exptl_crystal_size_max 0.300
_exptl_crystal_size_mid 0.030
_exptl_crystal_size_min 0.010
_refine_diff_density_max 0.59
_refine_diff_density_min -0.33
_refine_ls_abs_structure_details
;
 Flack x determined using 359 quotients [(I+)-(I-)]/[(I+)+(I-)]
 (Parsons, Flack and Wagner, Acta Cryst. B69 (2013) 249-259).
;
_refine_ls_abs_structure_Flack -0.03(6)
_refine_ls_extinction_coef 0.038(9)
_refine_ls_extinction_method SHELXL
_refine_ls_goodness_of_fit_ref 0.978
_refine_ls_hydrogen_treatment mixed
_refine_ls_number_parameters 222
_refine_ls_number_reflns 2667
_refine_ls_number_restraints 5
_refine_ls_R_factor_all 0.1193
_refine_ls_R_factor_gt 0.0966
_refine_ls_shift/su_max 0.000
_refine_ls_structure_factor_coef Fsqd
_refine_ls_weighting_details 'w = 1/[\s^2^(Fo^2^)+(0.1611P)^2^] where P=(Fo^2^+2Fc^2^)/3'
_refine_ls_weighting_scheme calc
_refine_ls_wR_factor_gt 0.2465
_refine_ls_wR_factor_ref 0.2711
_reflns_number_gt 1704
_reflns_number_total 2667
_reflns_threshold_expression F^2^>2.0\s(F^2^)
_cod_data_source_file c5ob00650c2.cif
_cod_data_source_block 11
_cod_depositor_comments 'Adding full bibliography for 7154424.cif.'
_cod_database_code 7154424

loop_
_space_group_symop_id
_space_group_symop_operation_xyz
1 +X,+Y,+Z
2 -X,1/2+Y,-Z

loop_
_atom_site_label
_atom_site_type_symbol
_atom_site_fract_x
_atom_site_fract_y
_atom_site_fract_z
_atom_site_U_iso_or_equiv
_atom_site_adp_type
_atom_site_occupancy
_atom_site_site_symmetry_order
_atom_site_calc_flag
_atom_site_refinement_flags_posn
_atom_site_refinement_flags_adp
Cl1 Cl 0.7416(7) 0.4443(6) 0.9259(2) 0.0830(12) Uani 1 1 d . .
F8 F 0.5256(17) 0.6947(11) 0.6644(4) 0.077(2) Uani 1 1 d . .
F9 F 0.9512(19) 0.8566(13) 0.6395(5) 0.093(3) Uani 1 1 d . .
F11 F 0.6905(19) 0.3659(16) 0.4920(5) 0.092(3) Uani 1 1 d . .
F12 F 0.3734(15) 0.4077(15) 0.5814(4) 0.080(2) Uani 1 1 d . .
O15 O 0.5873(19) -0.0674(18) 0.9385(6) 0.088(3) Uani 1 1 d . .
O16 O 0.336(2) -0.2767(19) 0.8827(7) 0.091(3) Uani 1 1 d D .
H16 H 0.46(4) -0.38(3) 0.888(12) 0.137 Uiso 1 1 d D U
N17 N 0.228(2) 0.1933(18) 0.9441(7) 0.074(3) Uani 1 1 d D .
H17A H 0.27(5) 0.15(3) 0.988(4) 0.112 Uiso 1 1 d D U
H17B H 0.11(3) 0.30(2) 0.933(10) 0.112 Uiso 1 1 d D U
H17C H 0.38(2) 0.24(3) 0.930(10) 0.112 Uiso 1 1 d D U
C1 C 0.522(2) 0.303(2) 0.7156(9) 0.070(4) Uani 1 1 d . .
C2 C 0.398(3) 0.415(2) 0.7561(8) 0.078(4) Uani 1 1 d . .
H2 H 0.4264 0.5467 0.7578 0.093 Uiso 1 1 calc R U
C3 C 0.228(3) 0.332(2) 0.7949(7) 0.071(4) Uani 1 1 d . .
H3 H 0.1321 0.4091 0.8196 0.085 Uiso 1 1 calc R U
C4 C 0.203(3) 0.138(2) 0.7964(8) 0.071(4) Uani 1 1 d . .
C5 C 0.333(3) 0.029(2) 0.7567(10) 0.088(5) Uani 1 1 d . .
H5 H 0.3154 -0.1044 0.7572 0.105 Uiso 1 1 calc R U
C6 C 0.488(3) 0.110(2) 0.7161(10) 0.078(4) Uani 1 1 d . .
H6 H 0.5714 0.0325 0.6885 0.094 Uiso 1 1 calc R U
C7 C 0.697(3) 0.3812(19) 0.6689(8) 0.068(3) Uani 1 1 d . .
H7 H 0.8626 0.3183 0.6803 0.081 Uiso 1 1 calc R U
C8 C 0.743(3) 0.593(2) 0.6780(8) 0.070(4) Uani 1 1 d . .
H8 H 0.8189 0.6180 0.7232 0.083 Uiso 1 1 calc R U
C9 C 0.921(3) 0.660(2) 0.6314(9) 0.076(4) Uani 1 1 d . .
H9 H 1.0875 0.5985 0.6433 0.091 Uiso 1 1 calc R U
C10 C 0.830(3) 0.613(3) 0.5623(10) 0.088(5) Uani 1 1 d . .
H10A H 0.9560 0.6538 0.5345 0.106 Uiso 1 1 calc R U
H10B H 0.6717 0.6811 0.5483 0.106 Uiso 1 1 calc R U
C11 C 0.788(3) 0.404(2) 0.5560(8) 0.070(4) Uani 1 1 d . .
H11 H 0.9533 0.3387 0.5659 0.084 Uiso 1 1 calc R U
C12 C 0.611(3) 0.331(2) 0.6011(8) 0.076(4) Uani 1 1 d . .
H12 H 0.6007 0.1909 0.5973 0.091 Uiso 1 1 calc R U
C13 C 0.028(3) 0.052(2) 0.8403(7) 0.070(4) Uani 1 1 d . .
H13A H -0.0417 -0.0668 0.8208 0.084 Uiso 1 1 calc R U
H13B H -0.1139 0.1391 0.8429 0.084 Uiso 1 1 calc R U
C14 C 0.154(3) 0.010(2) 0.9092(8) 0.072(3) Uani 1 1 d . .
H14 H 0.0302 -0.0564 0.9330 0.086 Uiso 1 1 calc R U
C15 C 0.389(3) -0.1135(19) 0.9114(9) 0.079(4) Uani 1 1 d . .

loop_
_atom_site_aniso_label
_atom_site_aniso_U_11
_atom_site_aniso_U_22
_atom_site_aniso_U_33
_atom_site_aniso_U_23
_atom_site_aniso_U_13
_atom_site_aniso_U_12
Cl1 0.071(2) 0.0630(18) 0.115(3) 0.000(2) 0.0100(18) 0.0164(17)
F8 0.060(5) 0.056(5) 0.117(6) 0.001(4) 0.021(4) 0.004(4)
F9 0.076(6) 0.070(6) 0.135(8) -0.010(5) 0.021(5) -0.020(5)
F11 0.073(6) 0.109(8) 0.095(6) -0.008(5) 0.017(5) -0.011(5)
F12 0.054(4) 0.087(6) 0.100(6) -0.013(5) 0.011(4) -0.004(4)
O15 0.057(6) 0.060(5) 0.148(9) 0.002(7) 0.023(6) -0.005(6)
O16 0.072(7) 0.069(7) 0.130(9) -0.001(6) 0.002(6) 0.009(6)
N17 0.067(7) 0.058(6) 0.096(8) -0.010(6) 0.004(7) 0.007(6)
C1 0.046(7) 0.050(7) 0.114(11) 0.000(7) 0.010(7) 0.001(5)
C2 0.072(9) 0.049(8) 0.112(11) 0.002(7) 0.011(8) 0.009(7)
C3 0.063(8) 0.058(8) 0.092(9) 0.002(7) 0.013(7) -0.005(6)
C4 0.057(8) 0.055(7) 0.103(10) 0.004(7) 0.015(7) 0.011(7)
C5 0.062(9) 0.049(8) 0.153(16) -0.001(9) 0.019(9) -0.011(7)
C6 0.062(8) 0.058(8) 0.116(12) -0.014(8) 0.017(8) 0.001(7)
C7 0.054(8) 0.049(7) 0.101(10) -0.003(6) 0.010(6) 0.004(6)
C8 0.060(8) 0.066(9) 0.083(9) -0.012(6) 0.010(6) -0.006(7)
C9 0.059(8) 0.058(8) 0.112(11) -0.010(7) 0.019(8) -0.008(6)
C10 0.040(8) 0.086(12) 0.138(15) 0.007(10) 0.017(8) 0.004(7)
C11 0.064(8) 0.058(9) 0.091(8) -0.005(6) 0.020(6) -0.002(7)
C12 0.057(8) 0.075(10) 0.099(10) -0.007(8) 0.019(7) 0.008(7)
C13 0.061(8) 0.066(9) 0.082(9) 0.001(7) 0.003(7) -0.003(6)
C14 0.064(8) 0.063(7) 0.089(8) -0.003(7) 0.011(7) -0.002(7)
C15 0.051(8) 0.047(7) 0.141(13) 0.005(7) 0.018(8) -0.010(6)

loop_
_atom_type_symbol
_atom_type_description
_atom_type_scat_dispersion_real
_atom_type_scat_dispersion_imag
_atom_type_scat_source
C C 0.0181 0.0091
;
International Tables for Crystallography
(Vol. C, Tables 4.2.6.8 and 6.1.1.4)
;
H H 0.0000 0.0000
;
International Tables for Crystallography
(Vol. C, Table 6.1.1.4)
;
Cl Cl 0.3639 0.7018
;
International Tables for Crystallography
(Vol. C, Tables 4.2.6.8 and 6.1.1.4)
;
F F 0.0727 0.0534
;
International Tables for Crystallography
(Vol. C, Tables 4.2.6.8 and 6.1.1.4)
;
N N 0.0311 0.0180
;
International Tables for Crystallography
(Vol. C, Tables 4.2.6.8 and 6.1.1.4)
;
O O 0.0492 0.0322
;
International Tables for Crystallography
(Vol. C, Tables 4.2.6.8 and 6.1.1.4)
;

loop_
_geom_angle_atom_site_label_1
_geom_angle_atom_site_label_2
_geom_angle_atom_site_label_3
_geom_angle
C15 O16 H16 118(10)
C14 N17 H17A 100(10)
C14 N17 H17B 115(10)
H17A N17 H17B 123(10)
C14 N17 H17C 110(10)
H17A N17 H17C 109(10)
H17B N17 H17C 99(10)
C6 C1 C2 119.1(15)
C6 C1 C7 116.9(14)
C2 C1 C7 124.0(12)
C1 C2 C3 120.3(14)
C1 C2 H2 119.9
C3 C2 H2 119.9
C4 C3 C2 119.7(15)
C4 C3 H3 120.2
C2 C3 H3 120.2
C3 C4 C5 118.9(15)
C3 C4 C13 118.7(14)
C5 C4 C13 122.3(14)
C4 C5 C6 121.5(15)
C4 C5 H5 119.3
C6 C5 H5 119.3
C1 C6 C5 120.4(16)
C1 C6 H6 119.8
C5 C6 H6 119.8
C12 C7 C8 112.5(13)
C12 C7 C1 112.5(13)
C8 C7 C1 112.1(12)
C12 C7 H7 106.4
C8 C7 H7 106.4
C1 C7 H7 106.4
F8 C8 C7 111.8(12)
F8 C8 C9 106.6(13)
C7 C8 C9 109.4(12)
F8 C8 H8 109.7
C7 C8 H8 109.7
C9 C8 H8 109.7
F9 C9 C10 110.6(15)
F9 C9 C8 107.7(13)
C10 C9 C8 113.2(13)
F9 C9 H9 108.4
C10 C9 H9 108.4
C8 C9 H9 108.4
C9 C10 C11 109.1(15)
C9 C10 H10A 109.9
C11 C10 H10A 109.9
C9 C10 H10B 109.9
C11 C10 H10B 109.9
H10A C10 H10B 108.3
F11 C11 C10 107.9(14)
F11 C11 C12 109.9(13)
C10 C11 C12 112.4(13)
F11 C11 H11 108.8
C10 C11 H11 108.8
C12 C11 H11 108.8
F12 C12 C7 110.5(12)
F12 C12 C11 107.8(13)
C7 C12 C11 111.8(14)
F12 C12 H12 108.9
C7 C12 H12 108.9
C11 C12 H12 108.9
C4 C13 C14 114.2(13)
C4 C13 H13A 108.7
C14 C13 H13A 108.7
C4 C13 H13B 108.7
C14 C13 H13B 108.7
H13A C13 H13B 107.6
N17 C14 C15 108.1(12)
N17 C14 C13 110.0(13)
C15 C14 C13 113.6(14)
N17 C14 H14 108.4
C15 C14 H14 108.4
C13 C14 H14 108.4
O15 C15 O16 126.1(15)
O15 C15 C14 122.8(14)
O16 C15 C14 111.0(14)

loop_
_geom_bond_atom_site_label_1
_geom_bond_atom_site_label_2
_geom_bond_distance
F8 C8 1.376(18)
F9 C9 1.415(18)
F11 C11 1.406(19)
F12 C12 1.404(18)
O15 C15 1.191(19)
O16 C15 1.32(2)
O16 H16 0.98(3)
N17 C14 1.52(2)
N17 H17A 0.99(3)
N17 H17B 0.98(3)
N17 H17C 0.98(3)
C1 C6 1.38(2)
C1 C2 1.39(2)
C1 C7 1.55(2)
C2 C3 1.43(2)
C2 H2 0.9500
C3 C4 1.39(2)
C3 H3 0.9500
C4 C5 1.39(2)
C4 C13 1.53(2)
C5 C6 1.39(2)
C5 H5 0.9500
C6 H6 0.9500
C7 C12 1.48(2)
C7 C8 1.53(2)
C7 H7 1.0000
C8 C9 1.53(2)
C8 H8 1.0000
C9 C10 1.51(3)
C9 H9 1.0000
C10 C11 1.51(3)
C10 H10A 0.9900
C10 H10B 0.9900
C11 C12 1.52(2)
C11 H11 1.0000
C12 H12 1.0000
C13 C14 1.55(2)
C13 H13A 0.9900
C13 H13B 0.9900
C14 C15 1.53(2)
C14 H14 1.0000

loop_
_geom_torsion_atom_site_label_1
_geom_torsion_atom_site_label_2
_geom_torsion_atom_site_label_3
_geom_torsion_atom_site_label_4
_geom_torsion
C6 C1 C2 C3 -3(3)
C7 C1 C2 C3 176.1(14)
C1 C2 C3 C4 6(2)
C2 C3 C4 C5 -4(3)
C2 C3 C4 C13 177.5(13)
C3 C4 C5 C6 0(3)
C13 C4 C5 C6 178.9(17)
C2 C1 C6 C5 0(3)
C7 C1 C6 C5 -179.7(15)
C4 C5 C6 C1 2(3)
C6 C1 C7 C12 58.5(19)
C2 C1 C7 C12 -120.8(16)
C6 C1 C7 C8 -173.6(15)
C2 C1 C7 C8 7(2)
C12 C7 C8 F8 64.6(16)
C1 C7 C8 F8 -63.3(17)
C12 C7 C8 C9 -53.3(17)
C1 C7 C8 C9 178.8(12)
F8 C8 C9 F9 56.7(16)
C7 C8 C9 F9 177.8(13)
F8 C8 C9 C10 -65.8(16)
C7 C8 C9 C10 55.2(18)
F9 C9 C10 C11 -177.3(13)
C8 C9 C10 C11 -56.5(17)
C9 C10 C11 F11 176.7(12)
C9 C10 C11 C12 55.3(17)
C8 C7 C12 F12 -66.1(17)
C1 C7 C12 F12 61.6(16)
C8 C7 C12 C11 53.9(17)
C1 C7 C12 C11 -178.4(12)
F11 C11 C12 F12 -54.0(15)
C10 C11 C12 F12 66.3(17)
F11 C11 C12 C7 -175.6(12)
C10 C11 C12 C7 -55.3(18)
C3 C4 C13 C14 -88.8(18)
C5 C4 C13 C14 92.8(19)
C4 C13 C14 N17 66.9(17)
C4 C13 C14 C15 -54.4(18)
N17 C14 C15 O15 2(2)
C13 C14 C15 O15 124.6(18)
N17 C14 C15 O16 179.0(13)
C13 C14 C15 O16 -58.7(18)
